data_7128524
loop_
_publ_author_name
'Chen, Xinyu'
'Yang, Na'
'Zeng, Wen'
'Wang, Lei'
'Li, Pinhua'
'Li, Hongji'

_publ_section_title
;
 Metal-free dearomative [5+2]/[2+2] cycloaddition of 1<i>H</i>-indoles
 with <i>ortho</i>-(trimethylsilyl)aryl triflates.
;
_journal_issue 57
_journal_name_full 'Chemical communications (Cambridge, England)'
_journal_page_first 7047
_journal_page_last 7050
_journal_paper_doi 10.1039/d1cc02550c
_journal_volume 57
_journal_year 2021
_chemical_formula_moiety 'C20 H15 N'
_chemical_formula_sum 'C20 H15 N'
_chemical_formula_weight 269.33
_space_group_crystal_system orthorhombic
_space_group_IT_number 29
_space_group_name_Hall 'P 2c -2ac'
_space_group_name_H-M_alt 'P c a 21'
_atom_sites_solution_hydrogens geom
_audit_creation_date 2021-03-19
_audit_creation_method
;
Olex2 1.2
(compiled 2016.02.19 svn.r3266 for OlexSys, GUI svn.r5155)
;
_audit_update_record
;
2021-03-19 deposited with the CCDC.	2021-06-15 downloaded from the CCDC.
;
_cell_angle_alpha 90
_cell_angle_beta 90
_cell_angle_gamma 90
_cell_formula_units_Z 4
_cell_length_a 18.566(2)
_cell_length_b 5.4612(7)
_cell_length_c 14.391(2)
_cell_measurement_reflns_used 1605
_cell_measurement_temperature 296(2)
_cell_measurement_theta_max 27.50
_cell_measurement_theta_min 2.61
_cell_volume 1459.1(3)
_computing_cell_refinement 'SAINT v8.34A (Bruker, 2013)'
_computing_data_collection 'Bruker SMART'
_computing_data_reduction 'SAINT v8.34A (Bruker, 2013)'
_computing_molecular_graphics 'Olex2 (Dolomanov et al., 2009)'
_computing_publication_material 'Olex2 (Dolomanov et al., 2009)'
_computing_structure_refinement 'ShelXL (Sheldrick, 2015)'
_computing_structure_solution 'Bruker SHELXTL'
_diffrn_ambient_temperature 296.15
_diffrn_measured_fraction_theta_full 0.997
_diffrn_measured_fraction_theta_max 0.997
_diffrn_measurement_device_type 'CCD area detector'
_diffrn_measurement_method 'phi and omega scans'
_diffrn_radiation_monochromator graphite
_diffrn_radiation_type MoK\a
_diffrn_radiation_wavelength 0.71073
_diffrn_reflns_av_R_equivalents 0.0602
_diffrn_reflns_av_unetI/netI 0.0721
_diffrn_reflns_Laue_measured_fraction_full 0.997
_diffrn_reflns_Laue_measured_fraction_max 0.997
_diffrn_reflns_limit_h_max 22
_diffrn_reflns_limit_h_min -21
_diffrn_reflns_limit_k_max 3
_diffrn_reflns_limit_k_min -6
_diffrn_reflns_limit_l_max 17
_diffrn_reflns_limit_l_min -16
_diffrn_reflns_number 6897
_diffrn_reflns_point_group_measured_fraction_full 0.994
_diffrn_reflns_point_group_measured_fraction_max 0.994
_diffrn_reflns_theta_full 25.000
_diffrn_reflns_theta_max 25.000
_diffrn_reflns_theta_min 3.583
_exptl_absorpt_coefficient_mu 0.071
_exptl_absorpt_correction_T_max 0.7456
_exptl_absorpt_correction_T_min 0.6280
_exptl_absorpt_correction_type multi-scan
_exptl_absorpt_process_details
;
SADABS-2014/5 (Bruker,2014/5) was used for absorption correction.
wR2(int) was 0.0705 before and 0.0328 after correction.
The Ratio of minimum to maximum transmission is 0.8423.
The \l/2 correction factor is 0.00150.
;
_exptl_crystal_colour COLORLESS
_exptl_crystal_density_diffrn 1.226
_exptl_crystal_description BLOCK
_exptl_crystal_F_000 568
_exptl_crystal_size_max 0.28
_exptl_crystal_size_mid 0.24
_exptl_crystal_size_min 0.22
_refine_diff_density_max 0.107
_refine_diff_density_min -0.129
_refine_diff_density_rms 0.027
_refine_ls_abs_structure_details
;
 Flack x determined using 618 quotients [(I+)-(I-)]/[(I+)+(I-)]
 (Parsons, Flack and Wagner, Acta Cryst. B69 (2013) 249-259).
;
_refine_ls_abs_structure_Flack 0.3(10)
_refine_ls_extinction_coef 0.018(3)
_refine_ls_extinction_expression Fc^*^=kFc[1+0.001xFc^2^\l^3^/sin(2\q)]^-1/4^
_refine_ls_extinction_method 'SHELXL-2014/7 (Sheldrick 2014'
_refine_ls_goodness_of_fit_ref 1.025
_refine_ls_hydrogen_treatment constr
_refine_ls_matrix_type full
_refine_ls_number_parameters 191
_refine_ls_number_reflns 2555
_refine_ls_number_restraints 3
_refine_ls_restrained_S_all 1.025
_refine_ls_R_factor_all 0.0866
_refine_ls_R_factor_gt 0.0503
_refine_ls_shift/su_max 0.000
_refine_ls_shift/su_mean 0.000
_refine_ls_structure_factor_coef Fsqd
_refine_ls_weighting_details 'w=1/[\s^2^(Fo^2^)+(0.0366P)^2^+0.0253P] where P=(Fo^2^+2Fc^2^)/3'
_refine_ls_weighting_scheme calc
_refine_ls_wR_factor_gt 0.0844
_refine_ls_wR_factor_ref 0.0915
_reflns_Friedel_coverage 0.907
_reflns_Friedel_fraction_full 0.990
_reflns_Friedel_fraction_max 0.990
_reflns_number_gt 1786
_reflns_number_total 2555
_reflns_threshold_expression 'I > 2\s(I)'
_cod_data_source_file d1cc02550c2.cif
_cod_data_source_block 1
_cod_depositor_comments 'Adding full bibliography for 7128523--7128524.cif.'
_cod_database_code 7128524
_shelx_space_group_comment
;
The symmetry employed for this shelxl refinement is uniquely defined
by the following loop, which should always be used as a source of
symmetry information in preference to the above space-group names.
They are only intended as comments.
;
_shelx_estimated_absorpt_t_max 0.985
_shelx_estimated_absorpt_t_min 0.980
_olex2_refinement_description
;
1. Fixed Uiso
 At 1.2 times of:
  All C(H) groups, All C(H,H) groups
2. Rigid bond restraints
 N1, C20
 with sigma for 1-2 distances of 0.001 and sigma for 1-3 distances of 0.002
 N1, C7
 with sigma for 1-2 distances of 0.001 and sigma for 1-3 distances of 0.002
3.a Secondary CH2 refined with riding coordinates:
 C14(H14A,H14B)
3.b Aromatic/amide H refined with riding coordinates:
 C2(H2), C3(H3), C4(H4), C5(H5), C9(H9), C10(H10), C11(H11), C12(H12),
 C16(H16), C17(H17), C18(H18), C19(H19), C0AA(H0AA)
;
_shelx_shelxl_version_number 2014/7
_olex2_submission_special_instructions 'No special instructions were received'

loop_
_space_group_symop_operation_xyz
'x, y, z'
'-x, -y, z+1/2'
'-x+1/2, y, z+1/2'
'x+1/2, -y, z'

loop_
_atom_site_label
_atom_site_type_symbol
_atom_site_fract_x
_atom_site_fract_y
_atom_site_fract_z
_atom_site_U_iso_or_equiv
_atom_site_adp_type
_atom_site_occupancy
_atom_site_site_symmetry_order
_atom_site_calc_flag
_atom_site_refinement_flags_posn
_atom_site_refinement_flags_adp
_atom_site_refinement_flags_occupancy
_atom_site_disorder_assembly
_atom_site_disorder_group
C2 C 0.8760(2) 0.3860(8) 0.5199(3) 0.0649(11) Uani 1 1 d . . . . .
H2 H 0.8836 0.2533 0.4806 0.078 Uiso 1 1 calc R . . . .
C3 C 0.8115(2) 0.5073(8) 0.5187(3) 0.0700(13) Uani 1 1 d . . . . .
H3 H 0.7752 0.4561 0.4786 0.084 Uiso 1 1 calc R . . . .
C4 C 0.8001(2) 0.7033(8) 0.5760(3) 0.0649(12) Uani 1 1 d . . . . .
H4 H 0.7568 0.7885 0.5735 0.078 Uiso 1 1 calc R . . . .
C5 C 0.85305(19) 0.7740(7) 0.6373(3) 0.0530(11) Uani 1 1 d . . . . .
H5 H 0.8445 0.9036 0.6777 0.064 Uiso 1 1 calc R . . . .
C6 C 0.91872(19) 0.6550(7) 0.6397(2) 0.0416(9) Uani 1 1 d . . . . .
C7 C 0.97688(16) 0.7350(6) 0.7043(2) 0.0394(8) Uani 1 1 d . U . . .
C8 C 0.95580(17) 0.7976(6) 0.8010(2) 0.0399(9) Uani 1 1 d . . . . .
C9 C 0.90692(17) 0.6475(7) 0.8475(2) 0.0477(10) Uani 1 1 d . . . . .
H9 H 0.8872 0.5133 0.8169 0.057 Uiso 1 1 calc R . . . .
C10 C 0.8873(2) 0.6952(8) 0.9381(3) 0.0599(11) Uani 1 1 d . . . . .
H10 H 0.8555 0.5917 0.9690 0.072 Uiso 1 1 calc R . . . .
C11 C 0.9150(2) 0.8953(9) 0.9822(3) 0.0654(12) Uani 1 1 d . . . . .
H11 H 0.9010 0.9298 1.0429 0.078 Uiso 1 1 calc R . . . .
C12 C 0.9631(2) 1.0461(7) 0.9386(3) 0.0595(11) Uani 1 1 d . . . . .
H12 H 0.9816 1.1811 0.9699 0.071 Uiso 1 1 calc R . . . .
C13 C 0.98480(18) 0.9989(6) 0.8472(2) 0.0472(9) Uani 1 1 d . . . . .
C14 C 1.0401(2) 1.1522(6) 0.7986(3) 0.0597(11) Uani 1 1 d . . . . .
H14A H 1.0520 1.2937 0.8364 0.072 Uiso 1 1 calc R . . . .
H14B H 1.0211 1.2098 0.7398 0.072 Uiso 1 1 calc R . . . .
C15 C 1.1068(2) 1.0013(7) 0.7821(3) 0.0480(10) Uani 1 1 d . . . . .
C16 C 1.1719(2) 1.0537(7) 0.8247(3) 0.0613(11) Uani 1 1 d . . . . .
H16 H 1.1751 1.1886 0.8640 0.074 Uiso 1 1 calc R . . . .
C17 C 1.2319(2) 0.9110(9) 0.8104(3) 0.0679(12) Uani 1 1 d . . . . .
H17 H 1.2749 0.9488 0.8404 0.082 Uiso 1 1 calc R . . . .
C18 C 1.2285(2) 0.7134(8) 0.7520(3) 0.0668(12) Uani 1 1 d . . . . .
H18 H 1.2690 0.6165 0.7424 0.080 Uiso 1 1 calc R . . . .
C19 C 1.16481(19) 0.6590(7) 0.7078(3) 0.0564(11) Uani 1 1 d . . . . .
H19 H 1.1630 0.5275 0.6668 0.068 Uiso 1 1 calc R . . . .
C20 C 1.10312(18) 0.7974(6) 0.7233(2) 0.0420(8) Uani 1 1 d . U . . .
C0AA C 0.9298(2) 0.4612(7) 0.5795(3) 0.0533(10) Uani 1 1 d . . . . .
H0AA H 0.9740 0.3808 0.5792 0.064 Uiso 1 1 calc R . . . .
N1 N 1.04145(14) 0.7313(5) 0.67185(19) 0.0430(7) Uani 1 1 d . U . . .

loop_
_atom_site_aniso_label
_atom_site_aniso_U_11
_atom_site_aniso_U_22
_atom_site_aniso_U_33
_atom_site_aniso_U_23
_atom_site_aniso_U_13
_atom_site_aniso_U_12
C2 0.075(3) 0.073(3) 0.047(3) -0.014(2) -0.005(2) -0.010(3)
C3 0.065(3) 0.094(4) 0.051(3) 0.003(3) -0.016(2) -0.020(3)
C4 0.048(2) 0.087(3) 0.060(3) 0.010(3) -0.012(2) 0.001(2)
C5 0.052(2) 0.064(3) 0.043(2) -0.002(2) -0.003(2) 0.007(2)
C6 0.045(2) 0.048(2) 0.031(2) 0.0012(18) -0.0002(17) -0.0003(18)
C7 0.0439(16) 0.0383(19) 0.036(2) 0.0051(17) -0.0013(16) 0.0045(16)
C8 0.042(2) 0.044(2) 0.034(2) 0.0000(18) -0.0019(17) 0.0096(18)
C9 0.043(2) 0.059(3) 0.041(2) -0.003(2) -0.0018(19) 0.0070(18)
C10 0.054(2) 0.086(3) 0.040(2) 0.005(2) 0.006(2) 0.008(2)
C11 0.065(3) 0.093(3) 0.038(2) -0.010(2) 0.003(2) 0.018(3)
C12 0.072(3) 0.058(3) 0.048(2) -0.018(2) -0.007(2) 0.014(2)
C13 0.054(2) 0.044(2) 0.043(2) -0.0020(18) -0.0064(19) 0.0093(19)
C14 0.082(3) 0.040(2) 0.057(3) -0.003(2) -0.009(2) 0.000(2)
C15 0.059(3) 0.041(2) 0.043(2) 0.0091(19) -0.0010(19) -0.012(2)
C16 0.070(3) 0.062(3) 0.052(3) 0.000(2) -0.004(2) -0.025(2)
C17 0.051(3) 0.093(3) 0.059(3) 0.011(3) -0.008(2) -0.025(2)
C18 0.044(3) 0.087(3) 0.070(3) 0.003(3) 0.000(2) -0.005(2)
C19 0.046(2) 0.067(3) 0.056(3) -0.003(2) 0.003(2) -0.004(2)
C20 0.045(2) 0.047(2) 0.034(2) 0.0035(19) 0.0011(14) -0.0067(17)
C0AA 0.054(2) 0.061(3) 0.046(2) -0.009(2) -0.002(2) 0.004(2)
N1 0.0445(13) 0.0492(17) 0.0353(17) -0.0005(14) -0.0016(12) 0.0008(15)

loop_
_atom_type_symbol
_atom_type_description
_atom_type_scat_dispersion_real
_atom_type_scat_dispersion_imag
_atom_type_scat_source
C C 0.0030 0.0020 'International Tables Vol C Tables 4.2.6.8 and 6.1.1.4'
H H 0.0000 0.0000 'International Tables Vol C Tables 4.2.6.8 and 6.1.1.4'
N N 0.0061 0.0033 'International Tables Vol C Tables 4.2.6.8 and 6.1.1.4'

loop_
_geom_angle_atom_site_label_1
_geom_angle_atom_site_label_2
_geom_angle_atom_site_label_3
_geom_angle
_geom_angle_site_symmetry_1
_geom_angle_site_symmetry_3
_geom_angle_publ_flag
C3 C2 H2 120.1 . . ?
C3 C2 C0AA 119.8(4) . . ?
C0AA C2 H2 120.1 . . ?
C2 C3 H3 119.8 . . ?
C4 C3 C2 120.4(4) . . ?
C4 C3 H3 119.8 . . ?
C3 C4 H4 120.1 . . ?
C3 C4 C5 119.7(4) . . ?
C5 C4 H4 120.1 . . ?
C4 C5 H5 119.5 . . ?
C4 C5 C6 121.0(4) . . ?
C6 C5 H5 119.5 . . ?
C5 C6 C7 121.2(3) . . ?
C5 C6 C0AA 118.4(3) . . ?
C0AA C6 C7 120.5(3) . . ?
C8 C7 C6 117.4(3) . . ?
N1 C7 C6 116.4(3) . . ?
N1 C7 C8 126.1(3) . . ?
C9 C8 C7 119.0(3) . . ?
C13 C8 C7 121.8(3) . . ?
C13 C8 C9 119.2(3) . . ?
C8 C9 H9 119.5 . . ?
C10 C9 C8 121.0(4) . . ?
C10 C9 H9 119.5 . . ?
C9 C10 H10 120.3 . . ?
C11 C10 C9 119.4(4) . . ?
C11 C10 H10 120.3 . . ?
C10 C11 H11 119.5 . . ?
C10 C11 C12 121.0(4) . . ?
C12 C11 H11 119.5 . . ?
C11 C12 H12 119.7 . . ?
C11 C12 C13 120.6(4) . . ?
C13 C12 H12 119.7 . . ?
C8 C13 C12 118.9(3) . . ?
C8 C13 C14 118.9(3) . . ?
C12 C13 C14 122.2(3) . . ?
C13 C14 H14A 109.8 . . ?
C13 C14 H14B 109.8 . . ?
C13 C14 C15 109.4(3) . . ?
H14A C14 H14B 108.2 . . ?
C15 C14 H14A 109.8 . . ?
C15 C14 H14B 109.8 . . ?
C16 C15 C14 122.2(4) . . ?
C16 C15 C20 118.4(4) . . ?
C20 C15 C14 119.4(3) . . ?
C15 C16 H16 119.2 . . ?
C17 C16 C15 121.5(4) . . ?
C17 C16 H16 119.2 . . ?
C16 C17 H17 119.9 . . ?
C18 C17 C16 120.1(4) . . ?
C18 C17 H17 119.9 . . ?
C17 C18 H18 120.2 . . ?
C17 C18 C19 119.6(4) . . ?
C19 C18 H18 120.2 . . ?
C18 C19 H19 119.4 . . ?
C18 C19 C20 121.1(4) . . ?
C20 C19 H19 119.4 . . ?
C15 C20 N1 124.1(3) . . ?
C19 C20 C15 119.3(3) . . ?
C19 C20 N1 116.5(3) . . ?
C2 C0AA C6 120.6(3) . . ?
C2 C0AA H0AA 119.7 . . ?
C6 C0AA H0AA 119.7 . . ?
C7 N1 C20 124.2(3) . . ?

loop_
_geom_bond_atom_site_label_1
_geom_bond_atom_site_label_2
_geom_bond_distance
_geom_bond_site_symmetry_2
_geom_bond_publ_flag
C2 H2 0.9300 . ?
C2 C3 1.370(5) . ?
C2 C0AA 1.379(5) . ?
C3 H3 0.9300 . ?
C3 C4 1.368(6) . ?
C4 H4 0.9300 . ?
C4 C5 1.377(5) . ?
C5 H5 0.9300 . ?
C5 C6 1.382(5) . ?
C6 C7 1.490(5) . ?
C6 C0AA 1.384(5) . ?
C7 C8 1.486(5) . ?
C7 N1 1.287(4) . ?
C8 C9 1.394(4) . ?
C8 C13 1.392(4) . ?
C9 H9 0.9300 . ?
C9 C10 1.380(5) . ?
C10 H10 0.9300 . ?
C10 C11 1.365(6) . ?
C11 H11 0.9300 . ?
C11 C12 1.368(6) . ?
C12 H12 0.9300 . ?
C12 C13 1.399(5) . ?
C13 C14 1.499(5) . ?
C14 H14A 0.9700 . ?
C14 H14B 0.9700 . ?
C14 C15 1.506(5) . ?
C15 C16 1.385(5) . ?
C15 C20 1.400(4) . ?
C16 H16 0.9300 . ?
C16 C17 1.376(5) . ?
C17 H17 0.9300 . ?
C17 C18 1.368(6) . ?
C18 H18 0.9300 . ?
C18 C19 1.376(5) . ?
C19 H19 0.9300 . ?
C19 C20 1.390(5) . ?
C20 N1 1.410(4) . ?
C0AA H0AA 0.9300 . ?

loop_
_geom_torsion_atom_site_label_1
_geom_torsion_atom_site_label_2
_geom_torsion_atom_site_label_3
_geom_torsion_atom_site_label_4
_geom_torsion
_geom_torsion_site_symmetry_1
_geom_torsion_site_symmetry_2
_geom_torsion_site_symmetry_3
_geom_torsion_site_symmetry_4
_geom_torsion_publ_flag
C2 C3 C4 C5 -2.1(6) . . . . ?
C3 C2 C0AA C6 1.4(6) . . . . ?
C3 C4 C5 C6 2.3(6) . . . . ?
C4 C5 C6 C7 178.4(3) . . . . ?
C4 C5 C6 C0AA -0.6(5) . . . . ?
C5 C6 C7 C8 43.0(4) . . . . ?
C5 C6 C7 N1 -140.4(3) . . . . ?
C5 C6 C0AA C2 -1.2(6) . . . . ?
C6 C7 C8 C9 42.8(4) . . . . ?
C6 C7 C8 C13 -138.7(3) . . . . ?
C6 C7 N1 C20 -179.1(3) . . . . ?
C7 C6 C0AA C2 179.8(3) . . . . ?
C7 C8 C9 C10 178.3(3) . . . . ?
C7 C8 C13 C12 -179.4(3) . . . . ?
C7 C8 C13 C14 -1.6(5) . . . . ?
C8 C7 N1 C20 -2.8(5) . . . . ?
C8 C9 C10 C11 1.5(5) . . . . ?
C8 C13 C14 C15 -64.9(4) . . . . ?
C9 C8 C13 C12 -0.9(5) . . . . ?
C9 C8 C13 C14 176.9(3) . . . . ?
C9 C10 C11 C12 -1.5(6) . . . . ?
C10 C11 C12 C13 0.3(6) . . . . ?
C11 C12 C13 C8 0.9(5) . . . . ?
C11 C12 C13 C14 -176.9(3) . . . . ?
C12 C13 C14 C15 112.8(4) . . . . ?
C13 C8 C9 C10 -0.3(5) . . . . ?
C13 C14 C15 C16 -114.4(4) . . . . ?
C13 C14 C15 C20 64.1(4) . . . . ?
C14 C15 C16 C17 178.6(4) . . . . ?
C14 C15 C20 C19 179.7(3) . . . . ?
C14 C15 C20 N1 4.9(5) . . . . ?
C15 C16 C17 C18 0.7(6) . . . . ?
C15 C20 N1 C7 -43.0(5) . . . . ?
C16 C15 C20 C19 -1.7(5) . . . . ?
C16 C15 C20 N1 -176.5(3) . . . . ?
C16 C17 C18 C19 0.1(6) . . . . ?
C17 C18 C19 C20 -1.8(6) . . . . ?
C18 C19 C20 C15 2.6(6) . . . . ?
C18 C19 C20 N1 177.8(3) . . . . ?
C19 C20 N1 C7 142.1(3) . . . . ?
C20 C15 C16 C17 0.0(5) . . . . ?
C0AA C2 C3 C4 0.3(6) . . . . ?
C0AA C6 C7 C8 -138.0(3) . . . . ?
C0AA C6 C7 N1 38.6(5) . . . . ?
N1 C7 C8 C9 -133.4(3) . . . . ?
N1 C7 C8 C13 45.1(5) . . . . ?
